data_4506976
loop_
_publ_author_name
'Banerjee, Subhabrata'
'Adarsh, N. N.'
'Dastidar, Parthasarathi'

_publ_section_title
;
 Solvent-Driven Structural Diversities in ZnIICoordination Polymers and
 Complexes Derived from Bis-pyridyl Ligands Equipped with a
 Hydrogen-Bond-Capable Urea Backbone
;
_journal_issue 12
_journal_name_full 'Crystal Growth &amp; Design'
_journal_page_first 6061
_journal_paper_doi 10.1021/cg301190d
_journal_volume 12
_journal_year 2012
_chemical_formula_sum 'C13 H14 Cl2 N4 O Zn'
_chemical_formula_weight 378.55
_chemical_name_systematic
; 
 ? 
;
_space_group_IT_number 13
_symmetry_cell_setting monoclinic
_symmetry_space_group_name_Hall '-P 2yc'
_symmetry_space_group_name_H-M 'P 1 2/c 1'
_atom_sites_solution_hydrogens geom
_atom_sites_solution_primary direct
_atom_sites_solution_secondary difmap
_audit_creation_method SHELXL-97
_cell_angle_alpha 90.00
_cell_angle_beta 122.302(6)
_cell_angle_gamma 90.00
_cell_formula_units_Z 2
_cell_length_a 12.1981(13)
_cell_length_b 4.6782(5)
_cell_length_c 15.3941(13)
_cell_measurement_temperature 100(2)
_cell_volume 742.52(14)
_computing_cell_refinement 'Bruker Apex II'
_computing_data_collection 'Bruker Apex II'
_computing_data_reduction SAINT
_computing_molecular_graphics 'Mercury 2.3'
_computing_publication_material 'Shelxl 97'
_computing_structure_refinement 'SHELXL-97 (Sheldrick, 1997)'
_computing_structure_solution 'SHELXS-97 (Sheldrick, 1990)'
_diffrn_ambient_temperature 100(2)
_diffrn_detector_area_resol_mean 3
_diffrn_measured_fraction_theta_full 0.983
_diffrn_measured_fraction_theta_max 0.983
_diffrn_measurement_device_type 'Bruker Apex II'
_diffrn_measurement_method 'Omega scan'
_diffrn_radiation_monochromator graphite
_diffrn_radiation_source 'fine-focus sealed tube'
_diffrn_radiation_type MoK\a
_diffrn_radiation_wavelength 0.71073
_diffrn_reflns_av_R_equivalents 0.0199
_diffrn_reflns_av_sigmaI/netI 0.0162
_diffrn_reflns_limit_h_max 14
_diffrn_reflns_limit_h_min -14
_diffrn_reflns_limit_k_max 5
_diffrn_reflns_limit_k_min -5
_diffrn_reflns_limit_l_max 18
_diffrn_reflns_limit_l_min -18
_diffrn_reflns_number 6505
_diffrn_reflns_theta_full 25.00
_diffrn_reflns_theta_max 25.00
_diffrn_reflns_theta_min 1.98
_exptl_absorpt_coefficient_mu 2.016
_exptl_absorpt_correction_T_max 0.7939
_exptl_absorpt_correction_T_min 0.5647
_exptl_absorpt_correction_type multi-scan
_exptl_absorpt_process_details sadabs
_exptl_crystal_colour colorless
_exptl_crystal_density_diffrn 1.693
_exptl_crystal_density_method 'not measured'
_exptl_crystal_description block
_exptl_crystal_F_000 384
_exptl_crystal_size_max 0.32
_exptl_crystal_size_mid 0.20
_exptl_crystal_size_min 0.12
_refine_diff_density_max 0.241
_refine_diff_density_min -0.269
_refine_diff_density_rms 0.054
_refine_ls_extinction_method none
_refine_ls_goodness_of_fit_ref 1.137
_refine_ls_hydrogen_treatment constr
_refine_ls_matrix_type full
_refine_ls_number_parameters 97
_refine_ls_number_reflns 1298
_refine_ls_number_restraints 0
_refine_ls_restrained_S_all 1.137
_refine_ls_R_factor_all 0.0232
_refine_ls_R_factor_gt 0.0218
_refine_ls_shift/su_max 0.000
_refine_ls_shift/su_mean 0.000
_refine_ls_structure_factor_coef Fsqd
_refine_ls_weighting_details 'calc w=1/[\s^2^(Fo^2^)+(0.0484P)^2^+0.0810P] where P=(Fo^2^+2Fc^2^)/3'
_refine_ls_weighting_scheme calc
_refine_ls_wR_factor_gt 0.0683
_refine_ls_wR_factor_ref 0.0700
_reflns_number_gt 1231
_reflns_number_total 1298
_reflns_threshold_expression >2sigma(I)
_cod_data_source_file cg301190d_si_002.cif
_cod_data_source_block CP1
_cod_original_cell_volume 742.52(13)
_cod_original_sg_symbol_H-M P2/c
_cod_database_code 4506976

loop_
_symmetry_equiv_pos_as_xyz
'x, y, z'
'-x, y, -z+1/2'
'-x, -y, -z'
'x, -y, z-1/2'

loop_
_atom_site_label
_atom_site_type_symbol
_atom_site_fract_x
_atom_site_fract_y
_atom_site_fract_z
_atom_site_U_iso_or_equiv
_atom_site_adp_type
_atom_site_occupancy
_atom_site_symmetry_multiplicity
_atom_site_calc_flag
_atom_site_refinement_flags
Zn1 Zn 0.0000 0.44253(6) 0.2500 0.03437(15) Uani 1 2 d S
Cl1 Cl 0.06172(5) 0.64351(11) 0.15084(4) 0.04327(17) Uani 1 1 d .
N1 N 0.15744(15) 0.2022(3) 0.35498(10) 0.0334(3) Uani 1 1 d .
C2 C 0.2413(2) 0.1058(5) 0.33084(14) 0.0407(5) Uani 1 1 d .
H2 H 0.2331 0.1692 0.2704 0.049 Uiso 1 1 calc R
C3 C 0.3386(2) -0.0822(5) 0.39175(16) 0.0477(5) Uani 1 1 d .
H3 H 0.3944 -0.1479 0.3723 0.057 Uiso 1 1 calc R
C4 C 0.3528(2) -0.1736(5) 0.48350(14) 0.0409(5) Uani 1 1 d .
H4 H 0.4178 -0.3027 0.5257 0.049 Uiso 1 1 calc R
C5 C 0.26956(19) -0.0709(4) 0.51093(14) 0.0316(4) Uani 1 1 d .
C6 C 0.17301(18) 0.1157(4) 0.44415(13) 0.0318(4) Uani 1 1 d .
H6 H 0.1160 0.1848 0.4618 0.038 Uiso 1 1 calc R
C7 C 0.27412(18) -0.1643(4) 0.60691(13) 0.0355(4) Uani 1 1 d .
H7A H 0.2600 0.0018 0.6375 0.043 Uiso 1 1 calc R
H7B H 0.2033 -0.2963 0.5873 0.043 Uiso 1 1 calc R
N8 N 0.39353(15) -0.2993(3) 0.68348(11) 0.0346(4) Uani 1 1 d .
H8 H 0.3972 -0.4829 0.6870 0.042 Uiso 1 1 calc R
C9 C 0.5000 -0.1457(5) 0.7500 0.0279(5) Uani 1 2 d S
O10 O 0.5000 0.1190(4) 0.7500 0.0382(4) Uani 1 2 d S

loop_
_atom_site_aniso_label
_atom_site_aniso_U_11
_atom_site_aniso_U_22
_atom_site_aniso_U_33
_atom_site_aniso_U_23
_atom_site_aniso_U_13
_atom_site_aniso_U_12
Zn1 0.0326(2) 0.0406(2) 0.0235(2) 0.000 0.01062(17) 0.000
Cl1 0.0458(3) 0.0458(3) 0.0380(3) 0.0054(2) 0.0222(3) -0.0016(2)
N1 0.0316(8) 0.0398(8) 0.0231(7) -0.0005(6) 0.0109(7) -0.0016(7)
C2 0.0407(12) 0.0556(12) 0.0265(10) -0.0011(8) 0.0184(9) -0.0022(9)
C3 0.0407(13) 0.0665(15) 0.0391(11) 0.0001(10) 0.0234(11) 0.0083(10)
C4 0.0344(11) 0.0507(12) 0.0341(10) 0.0037(9) 0.0160(9) 0.0077(9)
C5 0.0278(10) 0.0359(10) 0.0238(9) -0.0034(7) 0.0090(8) -0.0056(7)
C6 0.0290(10) 0.0357(9) 0.0274(9) -0.0024(7) 0.0128(8) -0.0021(7)
C7 0.0318(10) 0.0424(10) 0.0287(9) 0.0045(8) 0.0137(8) -0.0011(8)
N8 0.0371(9) 0.0251(7) 0.0295(8) 0.0021(6) 0.0096(7) -0.0015(6)
C9 0.0353(14) 0.0259(12) 0.0242(12) 0.000 0.0171(11) 0.000
O10 0.0416(12) 0.0240(9) 0.0415(11) 0.000 0.0171(9) 0.000

loop_
_atom_type_symbol
_atom_type_description
_atom_type_scat_dispersion_real
_atom_type_scat_dispersion_imag
_atom_type_scat_source
C C 0.0033 0.0016 'International Tables Vol C Tables 4.2.6.8 and 6.1.1.4'
Cl Cl 0.1484 0.1585 'International Tables Vol C Tables 4.2.6.8 and 6.1.1.4'
N N 0.0061 0.0033 'International Tables Vol C Tables 4.2.6.8 and 6.1.1.4'
O O 0.0106 0.0060 'International Tables Vol C Tables 4.2.6.8 and 6.1.1.4'
Zn Zn 0.2839 1.4301 'International Tables Vol C Tables 4.2.6.8 and 6.1.1.4'
H H 0.0000 0.0000 'International Tables Vol C Tables 4.2.6.8 and 6.1.1.4'

loop_
_geom_angle_atom_site_label_1
_geom_angle_atom_site_label_2
_geom_angle_atom_site_label_3
_geom_angle
_geom_angle_site_symmetry_1
_geom_angle_site_symmetry_3
N1 Zn1 N1 113.87(9) . 2
N1 Zn1 Cl1 104.59(4) . .
N1 Zn1 Cl1 101.92(4) 2 .
N1 Zn1 Cl1 101.92(4) . 2
N1 Zn1 Cl1 104.59(4) 2 2
Cl1 Zn1 Cl1 130.32(3) . 2
C2 N1 C6 118.05(16) . .
C2 N1 Zn1 119.73(12) . .
C6 N1 Zn1 121.95(12) . .
N1 C2 C3 122.51(17) . .
N1 C2 H2 118.7 . .
C3 C2 H2 118.7 . .
C2 C3 C4 118.94(18) . .
C2 C3 H3 120.5 . .
C4 C3 H3 120.5 . .
C5 C4 C3 119.35(19) . .
C5 C4 H4 120.3 . .
C3 C4 H4 120.3 . .
C4 C5 C6 117.82(17) . .
C4 C5 C7 123.36(17) . .
C6 C5 C7 118.73(16) . .
N1 C6 C5 123.30(17) . .
N1 C6 H6 118.4 . .
C5 C6 H6 118.4 . .
N8 C7 C5 114.78(15) . .
N8 C7 H7A 108.6 . .
C5 C7 H7A 108.6 . .
N8 C7 H7B 108.6 . .
C5 C7 H7B 108.6 . .
H7A C7 H7B 107.5 . .
C9 N8 C7 121.88(16) . .
C9 N8 H8 119.1 . .
C7 N8 H8 119.1 . .
O10 C9 N8 122.09(11) . .
O10 C9 N8 122.09(11) . 2_656
N8 C9 N8 115.8(2) . 2_656

loop_
_geom_bond_atom_site_label_1
_geom_bond_atom_site_label_2
_geom_bond_distance
_geom_bond_site_symmetry_2
Zn1 N1 2.0609(15) .
Zn1 N1 2.0609(15) 2
Zn1 Cl1 2.2382(5) .
Zn1 Cl1 2.2382(5) 2
N1 C2 1.340(2) .
N1 C6 1.344(2) .
C2 C3 1.368(3) .
C2 H2 0.9300 .
C3 C4 1.395(3) .
C3 H3 0.9300 .
C4 C5 1.378(3) .
C4 H4 0.9300 .
C5 C6 1.383(3) .
C5 C7 1.513(2) .
C6 H6 0.9300 .
C7 N8 1.441(2) .
C7 H7A 0.9700 .
C7 H7B 0.9700 .
N8 C9 1.353(2) .
N8 H8 0.8600 .
C9 O10 1.238(3) .
C9 N8 1.353(2) 2_656

loop_
_geom_hbond_atom_site_label_D
_geom_hbond_atom_site_label_H
_geom_hbond_atom_site_label_A
_geom_hbond_distance_DH
_geom_hbond_distance_HA
_geom_hbond_distance_DA
_geom_hbond_angle_DHA
_geom_hbond_site_symmetry_A
N8 H8 O10 0.86 2.16 2.953(2) 152.4 1_545
